data_4130996
loop_
_publ_author_name
'Wang, Gang-Wei'
'McCreanor, Niall G.'
'Shaw, Megan H.'
'Whittingham, William G.'
'Bower, John F.'

_publ_section_title
;
 New Initiation Modes for Directed Carbonylative C-C Bond Activation:
 Rhodium-Catalyzed (3 + 1 + 2) Cycloadditions of Aminomethylcyclopropanes.
;
_journal_issue 41
_journal_name_full 'Journal of the American Chemical Society'
_journal_page_first 13501
_journal_page_last 13504
_journal_paper_doi 10.1021/jacs.6b08608
_journal_volume 138
_journal_year 2016
_chemical_formula_moiety 'C16 H19 N O3'
_chemical_formula_sum 'C16 H19 N O3'
_chemical_formula_weight 273.32
_space_group_crystal_system monoclinic
_space_group_IT_number 14
_space_group_name_Hall '-P 2ybc'
_space_group_name_H-M_alt 'P 1 21/c 1'
_atom_sites_solution_hydrogens geom
_atom_sites_solution_primary iterative
_audit_creation_date 2014-03-13
_audit_creation_method
;
Olex2 1.2
(compiled 2014.02.28 svn.r2899 for OlexSys, GUI svn.r4781)
;
_cell_angle_alpha 90
_cell_angle_beta 99.078(4)
_cell_angle_gamma 90
_cell_formula_units_Z 4
_cell_length_a 8.7899(4)
_cell_length_b 11.2965(5)
_cell_length_c 13.9729(7)
_cell_measurement_reflns_used 2456
_cell_measurement_temperature 100.00
_cell_measurement_theta_max 22.76
_cell_measurement_theta_min 2.35
_cell_volume 1370.06(11)
_computing_data_reduction 'SAINT v8.27A (Bruker, 2012)'
_computing_molecular_graphics 'Olex2 (Dolomanov et al., 2009)'
_computing_publication_material 'Olex2 (Dolomanov et al., 2009)'
_computing_structure_refinement 'XL (Sheldrick, 2008)'
_computing_structure_solution 'olex2.solve (Bourhis et al., 2013)'
_diffrn_ambient_temperature 100.00
_diffrn_detector 'Bruker area detector'
_diffrn_detector_type 'CCD area detector'
_diffrn_measured_fraction_theta_full 0.999
_diffrn_measured_fraction_theta_max 0.999
_diffrn_measurement_device 'Bruker Apex II kappa CCDC area detector'
_diffrn_measurement_device_type 'Bruker APEX-II CCD'
_diffrn_measurement_method '\f and \w scans'
_diffrn_radiation_monochromator graphite
_diffrn_radiation_type MoK\a
_diffrn_radiation_wavelength 0.71073
_diffrn_reflns_av_R_equivalents 0.0660
_diffrn_reflns_av_unetI/netI 0.0450
_diffrn_reflns_Laue_measured_fraction_full 0.999
_diffrn_reflns_Laue_measured_fraction_max 0.999
_diffrn_reflns_limit_h_max 11
_diffrn_reflns_limit_h_min -11
_diffrn_reflns_limit_k_max 14
_diffrn_reflns_limit_k_min -14
_diffrn_reflns_limit_l_max 17
_diffrn_reflns_limit_l_min -17
_diffrn_reflns_number 17705
_diffrn_reflns_point_group_measured_fraction_full 0.999
_diffrn_reflns_point_group_measured_fraction_max 0.999
_diffrn_reflns_theta_full 26.000
_diffrn_reflns_theta_max 26.501
_diffrn_reflns_theta_min 2.330
_diffrn_source 'fine-focus sealed tube'
_diffrn_standards_number 0
_exptl_absorpt_coefficient_mu 0.091
_exptl_absorpt_correction_T_max 0.7454
_exptl_absorpt_correction_T_min 0.6767
_exptl_absorpt_correction_type multi-scan
_exptl_absorpt_process_details
;
SADABS-2012/1 (Bruker,2012) was used for absorption correction.
wR2(int) was 0.0596 before and 0.0529 after correction.
The Ratio of minimum to maximum transmission is 0.9078.
The \l/2 correction factor is 0.0015.
;
_exptl_crystal_colour colourless
_exptl_crystal_colour_primary colourless
_exptl_crystal_density_diffrn 1.325
_exptl_crystal_description block
_exptl_crystal_F_000 584
_exptl_crystal_size_max 0.2
_exptl_crystal_size_mid 0.19
_exptl_crystal_size_min 0.17
_refine_diff_density_max 0.315
_refine_diff_density_min -0.257
_refine_diff_density_rms 0.048
_refine_ls_extinction_method none
_refine_ls_goodness_of_fit_ref 1.064
_refine_ls_hydrogen_treatment constr
_refine_ls_matrix_type full
_refine_ls_number_parameters 217
_refine_ls_number_reflns 2820
_refine_ls_number_restraints 49
_refine_ls_restrained_S_all 1.056
_refine_ls_R_factor_all 0.0848
_refine_ls_R_factor_gt 0.0523
_refine_ls_shift/su_max 0.000
_refine_ls_shift/su_mean 0.000
_refine_ls_structure_factor_coef Fsqd
_refine_ls_weighting_details 'w=1/[\s^2^(Fo^2^)+(0.0334P)^2^+1.1366P] where P=(Fo^2^+2Fc^2^)/3'
_refine_ls_weighting_scheme calc
_refine_ls_wR_factor_gt 0.1070
_refine_ls_wR_factor_ref 0.1196
_reflns_Friedel_coverage 0.000
_reflns_number_gt 1998
_reflns_number_total 2820
_reflns_threshold_expression 'I > 2\s(I)'
_cod_data_source_file ja6b08608_si_001.cif
_cod_data_source_block testm1
_cod_database_code 4130996
_shelxl_version_number 2013-3
_shelx_space_group_comment
;
The symmetry employed for this shelxl refinement is uniquely defined
by the following loop, which should always be used as a source of
symmetry information in preference to the above space-group names.
They are only intended as comments.
;
_olex2_refinement_description
;
1. Fixed Uiso
 At 1.2 times of:
  All C(H) groups, All C(H,H) groups, All C(H,H,H,H) groups
2. Restrained distances
 O1A-C5 \\sim O1A-C5
 with sigma of 0.003
 C7A-C6 \\sim C7B-C6
 with sigma of 0.003
 C8-C7A \\sim C8-C7B
 with sigma of 0.003
 C3-C2B \\sim C3-C2A
 with sigma of 0.003
 C2B-C1 \\sim C2A-C1
 with sigma of 0.003
 C7B-C2B \\sim C7A-C2A
 with sigma of 0.003
 C5-C4B \\sim C5-C4A
 with sigma of 0.003
 C3-C4B \\sim C4A-C3
 with sigma of 0.003
3. Uiso/Uaniso restraints and constraints
O1A \\sim O1A: within 1.7A with sigma of 0.003 and sigma for terminal atoms of
0.006
C7B \\sim C7A \\sim C3: within 1.7A with sigma of 0.003 and sigma for terminal
atoms of 0.006
C2B \\sim C2A \\sim C7B \\sim C7A: within 1.7A with sigma of 0.003 and sigma
for terminal atoms of 0.006
C4B \\sim C4A: within 1.7A with sigma of 0.003 and sigma for terminal atoms of
0.006
4. Others
 Fixed Sof: O1A(0.92347) H6AA(0.92347) H6AB(0.92347) H6BC(0.07653)
 H6BD(0.07653) H8AA(0.92347) H8AB(0.92347) H8BC(0.07653) H8BD(0.07653)
 C4A(0.92347) H4AA(0.92347) H4AB(0.92347) H3AA(0.92347) H3AB(0.92347)
 H3BC(0.07653) H3BD(0.07653) C7A(0.92347) H7A(0.92347) C2A(0.92347)
 H2A(0.92347) C2B(0.07653) H2B(0.07653) C7B(0.07653) H7B(0.07653) O1B(0.07653)
 C4B(0.07653) H4BA(0.07653) H4BB(0.07653)
5.a Ternary CH refined with riding coordinates:
 C7A(H7A), C2A(H2A), C2B(H2B), C7B(H7B)
5.b Secondary CH2 refined with riding coordinates:
 C6(H6AA,H6AB), C6(H6BC,H6BD), C1(H1A,H1B), C8(H8AA,H8AB), C8(H8BC,H8BD),
 C10(H10A,H10B), C4A(H4AA,H4AB), C3(H3AA,H3AB), C3(H3BC,H3BD), C4B(H4BA,H4BB)
5.c Aromatic/amide H refined with riding coordinates:
 C12(H12), C16(H16), C14(H14), C13(H13), C15(H15)
;

loop_
_space_group_symop_operation_xyz
'x, y, z'
'-x, y+1/2, -z+1/2'
'-x, -y, -z'
'x, -y-1/2, z-1/2'

loop_
_atom_site_label
_atom_site_type_symbol
_atom_site_fract_x
_atom_site_fract_y
_atom_site_fract_z
_atom_site_U_iso_or_equiv
_atom_site_adp_type
_atom_site_occupancy
_atom_site_site_symmetry_order
_atom_site_calc_flag
_atom_site_refinement_flags_posn
_atom_site_refinement_flags_occupancy
_atom_site_disorder_assembly
_atom_site_disorder_group
O3 O 0.64137(17) 0.21213(14) 0.57413(11) 0.0261(4) Uani 1 1 d . . . .
O2 O 0.72631(17) 0.02151(14) 0.58683(11) 0.0283(4) Uani 1 1 d . . . .
N1 N 0.8295(2) 0.16238(16) 0.69365(13) 0.0226(4) Uani 1 1 d . . . .
O1A O 1.1335(2) 0.14845(17) 1.09664(13) 0.0374(5) Uani 0.9235 1 d . P A 1
C12 C 0.4127(2) 0.2346(2) 0.32813(16) 0.0245(5) Uani 1 1 d . . . .
H12 H 0.3728 0.1565 0.3195 0.029 Uiso 1 1 calc R . . .
C6 C 1.0944(2) 0.1098(2) 0.92531(16) 0.0241(5) Uani 1 1 d . . . .
H6AA H 1.0905 0.0256 0.9442 0.029 Uiso 0.9235 1 calc R P B 1
H6AB H 1.1881 0.1220 0.8954 0.029 Uiso 0.9235 1 calc R P B 1
H6BC H 1.0390 0.0361 0.9366 0.029 Uiso 0.0765 1 calc R P C 2
H6BD H 1.2010 0.0877 0.9182 0.029 Uiso 0.0765 1 calc R P C 2
C9 C 0.7314(2) 0.1230(2) 0.61672(15) 0.0228(5) Uani 1 1 d . . . .
C11 C 0.4987(2) 0.2673(2) 0.41712(16) 0.0230(5) Uani 1 1 d . . . .
C1 C 0.8207(2) 0.27902(19) 0.73945(15) 0.0230(5) Uani 1 1 d . . . .
H1A H 0.7189 0.2914 0.7597 0.028 Uiso 1 1 calc R . D 1
H1B H 0.8402 0.3437 0.6952 0.028 Uiso 1 1 calc R . D 1
C8 C 0.9333(3) 0.0803(2) 0.75372(15) 0.0247(5) Uani 1 1 d . . . .
H8AA H 1.0331 0.0730 0.7298 0.030 Uiso 0.9235 1 calc R P E 1
H8AB H 0.8864 0.0009 0.7557 0.030 Uiso 0.9235 1 calc R P E 1
H8BC H 1.0058 0.0419 0.7159 0.030 Uiso 0.0765 1 calc R P F 2
H8BD H 0.8752 0.0187 0.7831 0.030 Uiso 0.0765 1 calc R P F 2
C10 C 0.5213(3) 0.1759(2) 0.49654(17) 0.0322(6) Uani 1 1 d . . . .
H10A H 0.4236 0.1649 0.5224 0.039 Uiso 1 1 calc R . . .
H10B H 0.5494 0.0992 0.4698 0.039 Uiso 1 1 calc R . . .
C4A C 1.0635(3) 0.3176(2) 0.99789(17) 0.0252(6) Uani 0.9235 1 d . P A 1
H4AA H 1.1573 0.3589 0.9847 0.030 Uiso 0.9235 1 calc R P A 1
H4AB H 1.0365 0.3507 1.0586 0.030 Uiso 0.9235 1 calc R P A 1
C3 C 0.9322(3) 0.3451(2) 0.91527(15) 0.0255(5) Uani 1 1 d . . . .
H3AA H 0.8321 0.3275 0.9362 0.031 Uiso 0.9235 1 calc R P A 1
H3AB H 0.9339 0.4302 0.8987 0.031 Uiso 0.9235 1 calc R P A 1
H3BC H 0.8442 0.3988 0.9187 0.031 Uiso 0.0765 1 calc R P A 2
H3BD H 1.0173 0.3915 0.8952 0.031 Uiso 0.0765 1 calc R P A 2
C7A C 0.9529(3) 0.1405(2) 0.85314(16) 0.0206(5) Uani 0.9235 1 d . P A 1
H7A H 0.8599 0.1223 0.8835 0.025 Uiso 0.9235 1 calc R P A 1
C16 C 0.5560(2) 0.3817(2) 0.42804(16) 0.0261(5) Uani 1 1 d . . . .
H16 H 0.6140 0.4053 0.4882 0.031 Uiso 1 1 calc R . . .
C14 C 0.4441(3) 0.4289(2) 0.26446(17) 0.0311(6) Uani 1 1 d . . . .
H14 H 0.4258 0.4841 0.2126 0.037 Uiso 1 1 calc R . . .
C13 C 0.3852(3) 0.3149(2) 0.25239(17) 0.0292(6) Uani 1 1 d . . . .
H13 H 0.3261 0.2921 0.1924 0.035 Uiso 1 1 calc R . . .
C2A C 0.9490(3) 0.2715(2) 0.82723(16) 0.0208(5) Uani 0.9235 1 d . P A 1
H2A H 1.0488 0.2927 0.8057 0.025 Uiso 0.9235 1 calc R P A 1
C5 C 1.1009(3) 0.1876(2) 1.01390(16) 0.0260(5) Uani 1 1 d . . . .
C15 C 0.5296(3) 0.4621(2) 0.35238(18) 0.0315(6) Uani 1 1 d . . . .
H15 H 0.5702 0.5400 0.3607 0.038 Uiso 1 1 calc R . . .
C2B C 0.885(2) 0.2458(4) 0.8443(4) 0.0205(12) Uani 0.0765 1 d . P A 2
H2B H 0.8050 0.1974 0.8701 0.025 Uiso 0.0765 1 calc R P A 2
C7B C 1.017(2) 0.1640(5) 0.8308(7) 0.0208(12) Uani 0.0765 1 d . P A 2
H7B H 1.0957 0.2102 0.8017 0.025 Uiso 0.0765 1 calc R P A 2
O1B O 1.225(2) 0.159(2) 1.0616(14) 0.027(5) Uani 0.0765 1 d . P A 2
C4B C 0.985(3) 0.286(2) 1.0135(6) 0.0277(19) Uani 0.0765 1 d . P A 2
H4BA H 1.0298 0.3480 1.0599 0.033 Uiso 0.0765 1 calc R P A 2
H4BB H 0.8928 0.2544 1.0375 0.033 Uiso 0.0765 1 calc R P A 2

loop_
_atom_site_aniso_label
_atom_site_aniso_U_11
_atom_site_aniso_U_22
_atom_site_aniso_U_33
_atom_site_aniso_U_23
_atom_site_aniso_U_13
_atom_site_aniso_U_12
O3 0.0232(8) 0.0273(9) 0.0250(8) -0.0006(7) -0.0046(6) -0.0004(7)
O2 0.0303(9) 0.0242(9) 0.0287(9) -0.0058(7) -0.0010(7) -0.0008(7)
N1 0.0254(10) 0.0204(10) 0.0207(9) -0.0033(8) -0.0007(8) 0.0020(8)
O1A 0.0491(13) 0.0350(11) 0.0236(10) 0.0031(8) -0.0081(9) -0.0085(10)
C12 0.0199(11) 0.0236(12) 0.0300(12) -0.0046(10) 0.0042(9) -0.0001(9)
C6 0.0229(11) 0.0231(12) 0.0261(12) 0.0048(10) 0.0036(9) -0.0007(9)
C9 0.0219(11) 0.0254(13) 0.0216(11) -0.0010(9) 0.0047(9) -0.0007(9)
C11 0.0145(10) 0.0288(13) 0.0258(12) -0.0013(10) 0.0041(9) 0.0020(9)
C1 0.0274(12) 0.0181(11) 0.0225(11) -0.0027(9) 0.0011(9) 0.0004(9)
C8 0.0261(12) 0.0229(12) 0.0239(12) -0.0020(10) 0.0004(9) 0.0032(10)
C10 0.0253(13) 0.0370(14) 0.0304(13) 0.0034(11) -0.0073(10) -0.0096(11)
C4A 0.0305(14) 0.0249(14) 0.0195(12) -0.0032(10) 0.0025(10) -0.0059(11)
C3 0.0288(12) 0.0211(12) 0.0261(12) -0.0036(10) 0.0025(10) -0.0022(10)
C7A 0.0205(11) 0.0194(11) 0.0219(10) -0.0006(9) 0.0034(9) -0.0019(9)
C16 0.0210(11) 0.0305(13) 0.0261(12) -0.0030(10) 0.0013(9) -0.0021(10)
C14 0.0308(13) 0.0336(14) 0.0293(13) 0.0076(11) 0.0064(10) 0.0034(11)
C13 0.0222(12) 0.0400(15) 0.0249(12) -0.0063(11) 0.0023(10) 0.0022(10)
C2A 0.0227(11) 0.0190(11) 0.0207(11) 0.0004(9) 0.0035(9) -0.0003(9)
C5 0.0234(12) 0.0263(13) 0.0258(12) 0.0023(10) -0.0038(10) -0.0083(9)
C15 0.0301(13) 0.0252(13) 0.0386(14) 0.0005(11) 0.0035(11) -0.0025(10)
C2B 0.022(2) 0.019(2) 0.021(2) 0.000(2) 0.004(2) -0.001(2)
C7B 0.022(2) 0.019(2) 0.022(2) -0.001(2) 0.003(2) -0.001(2)
O1B 0.017(11) 0.047(14) 0.017(10) 0.011(10) 0.003(9) -0.001(10)
C4B 0.033(3) 0.028(3) 0.021(3) -0.004(3) 0.001(3) -0.006(3)

loop_
_atom_type_symbol
_atom_type_description
_atom_type_scat_dispersion_real
_atom_type_scat_dispersion_imag
_atom_type_scat_source
C C 0.0033 0.0016 'International Tables Vol C Tables 4.2.6.8 and 6.1.1.4'
H H 0.0000 0.0000 'International Tables Vol C Tables 4.2.6.8 and 6.1.1.4'
N N 0.0061 0.0033 'International Tables Vol C Tables 4.2.6.8 and 6.1.1.4'
O O 0.0106 0.0060 'International Tables Vol C Tables 4.2.6.8 and 6.1.1.4'

loop_
_geom_angle_atom_site_label_1
_geom_angle_atom_site_label_2
_geom_angle_atom_site_label_3
_geom_angle
C9 O3 C10 115.10(17)
C9 N1 C1 124.96(18)
C9 N1 C8 120.75(18)
C8 N1 C1 112.78(16)
C11 C12 H12 119.7
C13 C12 H12 119.7
C13 C12 C11 120.7(2)
H6AA C6 H6AB 108.2
H6BC C6 H6BD 107.4
C7A C6 H6AA 109.8
C7A C6 H6AB 109.8
C5 C6 H6AA 109.8
C5 C6 H6AB 109.8
C5 C6 H6BC 108.4
C5 C6 H6BD 108.4
C5 C6 C7A 109.50(18)
C5 C6 C7B 115.7(5)
C7B C6 H6BC 108.4
C7B C6 H6BD 108.4
O2 C9 O3 124.0(2)
O2 C9 N1 124.8(2)
N1 C9 O3 111.18(19)
C12 C11 C10 117.6(2)
C16 C11 C12 118.7(2)
C16 C11 C10 123.7(2)
N1 C1 H1A 111.3
N1 C1 H1B 111.3
N1 C1 C2A 102.47(17)
N1 C1 C2B 99.2(3)
H1A C1 H1B 109.2
C2A C1 H1A 111.3
C2A C1 H1B 111.3
N1 C8 H8AA 111.4
N1 C8 H8AB 111.4
N1 C8 H8BC 111.5
N1 C8 H8BD 111.5
N1 C8 C7A 102.07(17)
N1 C8 C7B 101.5(4)
H8AA C8 H8AB 109.2
H8BC C8 H8BD 109.3
C7A C8 H8AA 111.4
C7A C8 H8AB 111.4
C7B C8 H8BC 111.5
C7B C8 H8BD 111.5
O3 C10 C11 110.70(18)
O3 C10 H10A 109.5
O3 C10 H10B 109.5
C11 C10 H10A 109.5
C11 C10 H10B 109.5
H10A C10 H10B 108.1
H4AA C4A H4AB 107.5
C3 C4A H4AA 108.4
C3 C4A H4AB 108.4
C5 C4A H4AA 108.4
C5 C4A H4AB 108.4
C5 C4A C3 115.40(19)
C4A C3 H3AA 109.6
C4A C3 H3AB 109.6
H3AA C3 H3AB 108.2
H3BC C3 H3BD 108.7
C2A C3 C4A 110.10(19)
C2A C3 H3AA 109.6
C2A C3 H3AB 109.6
C2B C3 H3BC 110.5
C2B C3 H3BD 110.5
C2B C3 C4B 106.3(10)
C4B C3 H3BC 110.5
C4B C3 H3BD 110.5
C6 C7A C8 117.76(18)
C6 C7A H7A 108.1
C6 C7A C2A 111.49(18)
C8 C7A H7A 108.1
C2A C7A C8 102.75(17)
C2A C7A H7A 108.1
C11 C16 H16 119.6
C15 C16 C11 120.8(2)
C15 C16 H16 119.6
C13 C14 H14 120.1
C15 C14 H14 120.1
C15 C14 C13 119.8(2)
C12 C13 C14 119.9(2)
C12 C13 H13 120.1
C14 C13 H13 120.1
C1 C2A H2A 108.4
C3 C2A C1 117.85(18)
C3 C2A C7A 110.02(18)
C3 C2A H2A 108.4
C7A C2A C1 103.31(18)
C7A C2A H2A 108.4
O1A C5 C6 122.3(2)
O1A C5 C4A 120.1(2)
C6 C5 C4A 117.60(19)
C6 C5 C4B 119.2(7)
O1B C5 C6 101.9(10)
O1B C5 C4B 137.6(15)
C16 C15 C14 120.1(2)
C16 C15 H15 120.0
C14 C15 H15 120.0
C1 C2B H2B 107.8
C3 C2B C1 117.9(3)
C3 C2B H2B 107.8
C3 C2B C7B 113.2(9)
C7B C2B C1 101.7(6)
C7B C2B H2B 107.8
C6 C7B C8 117.6(3)
C6 C7B C2B 112.5(9)
C6 C7B H7B 108.9
C8 C7B H7B 108.9
C2B C7B C8 99.7(6)
C2B C7B H7B 108.9
C3 C4B H4BA 108.4
C3 C4B H4BB 108.4
C5 C4B C3 115.5(3)
C5 C4B H4BA 108.4
C5 C4B H4BB 108.4
H4BA C4B H4BB 107.5

loop_
_geom_bond_atom_site_label_1
_geom_bond_atom_site_label_2
_geom_bond_distance
O3 C9 1.359(3)
O3 C10 1.448(3)
O2 C9 1.219(3)
N1 C9 1.343(3)
N1 C1 1.472(3)
N1 C8 1.468(3)
O1A C5 1.229(3)
C12 H12 0.9500
C12 C11 1.399(3)
C12 C13 1.386(3)
C6 H6AA 0.9900
C6 H6AB 0.9900
C6 H6BC 0.9900
C6 H6BD 0.9900
C6 C7A 1.513(3)
C6 C5 1.512(3)
C6 C7B 1.515(4)
C11 C10 1.506(3)
C11 C16 1.386(3)
C1 H1A 0.9900
C1 H1B 0.9900
C1 C2A 1.532(3)
C1 C2B 1.531(4)
C8 H8AA 0.9900
C8 H8AB 0.9900
C8 H8BC 0.9900
C8 H8BD 0.9900
C8 C7A 1.532(3)
C8 C7B 1.532(4)
C10 H10A 0.9900
C10 H10B 0.9900
C4A H4AA 0.9900
C4A H4AB 0.9900
C4A C3 1.530(3)
C4A C5 1.514(3)
C3 H3AA 0.9900
C3 H3AB 0.9900
C3 H3BC 0.9900
C3 H3BD 0.9900
C3 C2A 1.511(3)
C3 C2B 1.511(4)
C3 C4B 1.529(4)
C7A H7A 1.0000
C7A C2A 1.523(3)
C16 H16 0.9500
C16 C15 1.385(3)
C14 H14 0.9500
C14 C13 1.388(3)
C14 C15 1.387(3)
C13 H13 0.9500
C2A H2A 1.0000
C5 O1B 1.227(19)
C5 C4B 1.513(4)
C15 H15 0.9500
C2B H2B 1.0000
C2B C7B 1.523(4)
C7B H7B 1.0000
C4B H4BA 0.9900
C4B H4BB 0.9900

loop_
_geom_torsion_atom_site_label_1
_geom_torsion_atom_site_label_2
_geom_torsion_atom_site_label_3
_geom_torsion_atom_site_label_4
_geom_torsion
N1 C1 C2A C3 -152.22(19)
N1 C1 C2A C7A -30.7(2)
N1 C1 C2B C3 166.0(13)
N1 C1 C2B C7B 41.5(5)
N1 C8 C7A C6 -157.59(19)
N1 C8 C7A C2A -34.7(2)
N1 C8 C7B C6 159.4(12)
N1 C8 C7B C2B 37.6(4)
O1A C5 C4B C3 179.9(16)
C12 C11 C10 O3 165.99(18)
C12 C11 C16 C15 -0.4(3)
C6 C7A C2A C1 168.11(18)
C6 C7A C2A C3 -65.2(2)
C6 C5 C4B C3 -33(3)
C9 O3 C10 C11 -143.49(19)
C9 N1 C1 C2A 175.0(2)
C9 N1 C1 C2B 148.0(9)
C9 N1 C8 C7A -150.56(19)
C9 N1 C8 C7B -179.1(8)
C11 C12 C13 C14 0.4(3)
C11 C16 C15 C14 0.5(3)
C1 N1 C9 O3 12.2(3)
C1 N1 C9 O2 -169.8(2)
C1 N1 C8 C7A 16.1(2)
C1 N1 C8 C7B -12.4(8)
C1 C2B C7B C6 -175.5(9)
C1 C2B C7B C8 -50.1(4)
C8 N1 C9 O3 177.15(18)
C8 N1 C9 O2 -4.9(3)
C8 N1 C1 C2A 9.0(2)
C8 N1 C1 C2B -18.0(9)
C8 C7A C2A C1 41.1(2)
C8 C7A C2A C3 167.74(18)
C10 O3 C9 O2 8.0(3)
C10 O3 C9 N1 -173.96(18)
C10 C11 C16 C15 -179.2(2)
C4A C3 C2A C1 175.0(2)
C4A C3 C2A C7A 57.0(2)
C4A C3 C2B C1 -149.7(11)
C4A C3 C2B C7B -31.2(7)
C4A C3 C4B C5 -63.1(11)
C4A C5 C4B C3 63.2(11)
C3 C4A C5 O1A -140.6(2)
C3 C4A C5 C6 38.6(3)
C3 C4A C5 O1B 162.9(11)
C3 C4A C5 C4B -63.0(11)
C3 C2B C7B C6 57.0(5)
C3 C2B C7B C8 -177.6(9)
C7A C6 C5 O1A 136.3(2)
C7A C6 C5 C4A -42.9(3)
C7A C6 C5 O1B -175.5(11)
C7A C6 C5 C4B -6.3(13)
C7A C6 C7B C8 -65.5(8)
C7A C6 C7B C2B 49.4(7)
C7A C8 C7B C6 65.3(8)
C7A C8 C7B C2B -56.5(8)
C16 C11 C10 O3 -15.2(3)
C13 C12 C11 C10 178.9(2)
C13 C12 C11 C16 0.0(3)
C13 C14 C15 C16 -0.1(4)
C2A C1 C2B C3 66.5(8)
C2A C1 C2B C7B -57.9(9)
C2A C3 C2B C1 -66.7(8)
C2A C3 C2B C7B 51.8(9)
C2A C3 C4B C5 23(3)
C5 C6 C7A C8 173.95(19)
C5 C6 C7A C2A 55.6(2)
C5 C6 C7B C8 -149.1(10)
C5 C6 C7B C2B -34.1(6)
C5 C4A C3 C2A -44.3(3)
C5 C4A C3 C2B -15.5(9)
C5 C4A C3 C4B 62.9(11)
C15 C14 C13 C12 -0.3(3)
C2B C1 C2A C3 -66.5(8)
C2B C1 C2A C7A 55.0(8)
C2B C3 C2A C1 66.5(8)
C2B C3 C2A C7A -51.5(8)
C2B C3 C4B C5 51(2)
C7B C6 C7A C8 65.7(8)
C7B C6 C7A C2A -52.6(8)
C7B C6 C5 O1A 166.2(8)
C7B C6 C5 C4A -13.0(8)
C7B C6 C5 O1B -145.6(13)
C7B C6 C5 C4B 23.6(15)
C7B C8 C7A C6 -65.7(8)
C7B C8 C7A C2A 57.2(8)
O1B C5 C4B C3 131.3(19)
C4B C3 C2A C1 141.0(13)
C4B C3 C2A C7A 23.0(13)
C4B C3 C2B C1 177.8(14)
C4B C3 C2B C7B -63.7(10)
